data_2230803
loop_
_publ_author_name
'Doboszewski, Bogdan'
'McGarrah, James'
'Nazarenko, Alexander Y.'
'da Paixao Soares, Fabio'

_publ_section_title
;
 Dimethyl hydrazine-1,2-dicarboxylate--triphenylphosphine oxide (1/1)
;
_journal_coeditor_code MW2011
_journal_issue 7
_journal_name_full 'Acta Crystallographica Section E'
_journal_page_first o1565
_journal_paper_doi 10.1107/S160053681101991X
_journal_volume 67
_journal_year 2011
_chemical_formula_iupac 'C4 H8 N2 O4, C18 H15 O P'
_chemical_formula_moiety 'C4 H8 N2 O4, C18 H15 O P'
_chemical_formula_sum 'C22 H23 N2 O5 P'
_chemical_formula_weight 426.39
_chemical_name_systematic
;
Dimethyl hydrazine-1,2-dicarboxylate--triphenylphosphine oxide (1/1)
;
_space_group_IT_number 15
_symmetry_cell_setting monoclinic
_symmetry_space_group_name_Hall '-C 2yc'
_symmetry_space_group_name_H-M 'C 1 2/c 1'
_atom_sites_solution_hydrogens geom
_atom_sites_solution_primary direct
_atom_sites_solution_secondary difmap
_audit_creation_method SHELXL-97
_cell_angle_alpha 90.00
_cell_angle_beta 109.090(3)
_cell_angle_gamma 90.00
_cell_formula_units_Z 8
_cell_length_a 26.494(3)
_cell_length_b 8.5545(9)
_cell_length_c 20.4426(19)
_cell_measurement_reflns_used 3730
_cell_measurement_temperature 200(2)
_cell_measurement_theta_max 24.42
_cell_measurement_theta_min 2.51
_cell_volume 4378.4(8)
_computing_cell_refinement 'APEX2 (Bruker, 2010) and SAINT (Bruker, 2009)'
_computing_data_collection 'GIS (Bruker, 2010)'
_computing_data_reduction 'SAINT (Bruker, 2009) and XPREP (Bruker, 2009)'
_computing_molecular_graphics
;
<i>ORTEP-3 for Windows</i> (Farrugia, 1997) and <i>Mercury</i>
(Macrae  <i>et al.</i>, 2008)
;
_computing_publication_material '<i>PLATON</i> (Spek, 2009)'
_computing_structure_refinement 'SHELXL97 (Sheldrick, 2008<i>b</i>)'
_computing_structure_solution 'SHELXS97 (Sheldrick, 2008<i>b</i>)'
_diffrn_ambient_temperature 200(2)
_diffrn_measured_fraction_theta_full 0.994
_diffrn_measured_fraction_theta_max 0.994
_diffrn_measurement_device_type 'Bruker SMART X2S'
_diffrn_measurement_method '\w scans'
_diffrn_radiation_monochromator 'doubly curved silicon crystal'
_diffrn_radiation_source 'XOS X-beam microfocus source'
_diffrn_radiation_type MoK\a
_diffrn_radiation_wavelength 0.71073
_diffrn_reflns_av_R_equivalents 0.0358
_diffrn_reflns_av_sigmaI/netI 0.0332
_diffrn_reflns_limit_h_max 31
_diffrn_reflns_limit_h_min -31
_diffrn_reflns_limit_k_max 10
_diffrn_reflns_limit_k_min -10
_diffrn_reflns_limit_l_max 24
_diffrn_reflns_limit_l_min -24
_diffrn_reflns_number 20468
_diffrn_reflns_theta_full 25.05
_diffrn_reflns_theta_max 25.05
_diffrn_reflns_theta_min 2.52
_exptl_absorpt_coefficient_mu 0.161
_exptl_absorpt_correction_T_max 0.93
_exptl_absorpt_correction_T_min 0.84
_exptl_absorpt_correction_type multi-scan
_exptl_absorpt_process_details '(SADABS (Sheldrick, 2008<i>a</i>)'
_exptl_crystal_colour colourless
_exptl_crystal_density_diffrn 1.294
_exptl_crystal_density_method 'not measured'
_exptl_crystal_description prism
_exptl_crystal_F_000 1792
_exptl_crystal_size_max 0.8
_exptl_crystal_size_mid 0.7
_exptl_crystal_size_min 0.4
_refine_diff_density_max 0.263
_refine_diff_density_min -0.297
_refine_ls_extinction_method none
_refine_ls_goodness_of_fit_ref 1.033
_refine_ls_hydrogen_treatment mixed
_refine_ls_matrix_type full
_refine_ls_number_parameters 298
_refine_ls_number_reflns 3862
_refine_ls_number_restraints 0
_refine_ls_restrained_S_all 1.033
_refine_ls_R_factor_all 0.0497
_refine_ls_R_factor_gt 0.0358
_refine_ls_shift/su_max 0.001
_refine_ls_shift/su_mean 0.000
_refine_ls_structure_factor_coef Fsqd
_refine_ls_weighting_details 'calc w=1/[\s^2^(Fo^2^)+(0.0533P)^2^+0.0000P] where P=(Fo^2^+2Fc^2^)/3'
_refine_ls_weighting_scheme calc
_refine_ls_wR_factor_gt 0.0908
_refine_ls_wR_factor_ref 0.0953
_reflns_number_gt 2956
_reflns_number_total 3862
_reflns_threshold_expression I>2sigma(I)
_cod_data_source_file mw2011.cif
_cod_data_source_block I
_cod_original_cell_volume 4378.3(8)
_cod_original_sg_symbol_H-M 'C 2/c'
_cod_database_code 2230803
_cod_database_fobs_code 2230803

loop_
_symmetry_equiv_pos_as_xyz
'x, y, z'
'-x, y, -z+1/2'
'x+1/2, y+1/2, z'
'-x+1/2, y+1/2, -z+1/2'
'-x, -y, -z'
'x, -y, z-1/2'
'-x+1/2, -y+1/2, -z'
'x+1/2, -y+1/2, z-1/2'

loop_
_atom_site_type_symbol
_atom_site_label
_atom_site_fract_x
_atom_site_fract_y
_atom_site_fract_z
_atom_site_U_iso_or_equiv
_atom_site_adp_type
_atom_site_calc_flag
_atom_site_refinement_flags
_atom_site_occupancy
_atom_site_symmetry_multiplicity
_atom_site_disorder_assembly
_atom_site_disorder_group
P P1 0.149303(17) 0.57905(5) 0.87467(2) 0.02544(14) Uani d . 1 1 . .
O O1 -0.00845(5) 0.79421(15) 0.65671(7) 0.0488(4) Uani d . 1 1 . .
O O2 0.07350(5) 0.70178(15) 0.66494(6) 0.0447(3) Uani d . 1 1 . .
O O3 0.08693(5) 0.23349(15) 0.65300(7) 0.0476(4) Uani d . 1 1 . .
O O4 0.01686(5) 0.35822(15) 0.57612(6) 0.0451(3) Uani d . 1 1 . .
O O5 0.10118(4) 0.50237(13) 0.82537(5) 0.0294(3) Uani d . 1 1 . .
N N1 0.00680(6) 0.54291(18) 0.67207(8) 0.0378(4) Uani d . 1 1 . .
H H1 -0.0244(8) 0.535(2) 0.6754(10) 0.048(6) Uiso d . 1 1 . .
N N2 0.03969(6) 0.41275(18) 0.68918(8) 0.0372(4) Uani d . 1 1 . .
H H2 0.0640(7) 0.419(2) 0.7272(10) 0.036(5) Uiso d . 1 1 . .
C C1 0.00936(10) 0.9500(2) 0.65050(13) 0.0638(7) Uani d . 1 1 . .
H H1C -0.0205(4) 1.0138(9) 0.6276(8) 0.096 Uiso d R 1 1 . .
H H1B 0.0332(6) 0.9482(3) 0.6246(8) 0.096 Uiso d R 1 1 . .
H H1A 0.0271(6) 0.9911(9) 0.6953(6) 0.096 Uiso d R 1 1 . .
C C2 0.02861(7) 0.6822(2) 0.66519(8) 0.0351(4) Uani d . 1 1 . .
C C3 0.05118(7) 0.3283(2) 0.63982(9) 0.0349(4) Uani d . 1 1 . .
C C4 0.02347(10) 0.2626(3) 0.52124(11) 0.0646(7) Uani d . 1 1 . .
H H4C 0.0053(6) 0.3099(11) 0.4776(6) 0.097 Uiso d R 1 1 . .
H H4B 0.0089(6) 0.1613(14) 0.5229(5) 0.097 Uiso d R 1 1 . .
H H4A 0.0606(5) 0.2535(15) 0.5269(5) 0.097 Uiso d R 1 1 . .
C C11 0.16370(7) 0.50014(18) 0.96079(8) 0.0281(4) Uani d . 1 1 . .
C C12 0.12062(8) 0.4739(2) 0.98395(10) 0.0405(5) Uani d . 1 1 . .
H H12A 0.0857(7) 0.4938(5) 0.9542(6) 0.049 Uiso d R 1 1 . .
C C13 0.12841(9) 0.4190(2) 1.04989(10) 0.0486(5) Uani d . 1 1 . .
H H13A 0.0996(6) 0.4028(4) 1.0647(3) 0.058 Uiso d R 1 1 . .
C C14 0.17909(9) 0.3886(2) 1.09350(11) 0.0517(6) Uani d . 1 1 . .
H H14A 0.18455(16) 0.3523(9) 1.1397(11) 0.062 Uiso d R 1 1 . .
C C15 0.22194(9) 0.4102(3) 1.07079(11) 0.0575(6) Uani d . 1 1 . .
H H15A 0.2541(8) 0.3883(6) 1.0982(7) 0.069 Uiso d R 1 1 . .
C C16 0.21459(8) 0.4665(2) 1.00490(9) 0.0425(5) Uani d . 1 1 . .
H H16A 0.2438(6) 0.4818(4) 0.9902(3) 0.051 Uiso d R 1 1 . .
C C21 0.14139(6) 0.78746(18) 0.88138(8) 0.0268(4) Uani d . 1 1 . .
C C22 0.13023(7) 0.8756(2) 0.82090(10) 0.0350(4) Uani d . 1 1 . .
H H22A 0.12774(8) 0.8242(10) 0.7772(8) 0.042 Uiso d R 1 1 . .
C C23 0.12265(8) 1.0355(2) 0.82236(11) 0.0422(5) Uani d . 1 1 . .
H H23A 0.11515(17) 1.0970(12) 0.7799(9) 0.051 Uiso d R 1 1 . .
C C24 0.12570(8) 1.1079(2) 0.88404(11) 0.0473(5) Uani d . 1 1 . .
H H24A 0.12009(15) 1.216(2) 0.88489(11) 0.057 Uiso d R 1 1 . .
C C25 0.13689(8) 1.0227(2) 0.94401(11) 0.0457(5) Uani d . 1 1 . .
H H25A 0.13925(9) 1.0737(11) 0.9865(9) 0.055 Uiso d R 1 1 . .
C C26 0.14479(7) 0.8620(2) 0.94297(10) 0.0352(4) Uani d . 1 1 . .
H H26A 0.15250(16) 0.8033(11) 0.9845(8) 0.042 Uiso d R 1 1 . .
C C31 0.20790(7) 0.55624(18) 0.84924(8) 0.0276(4) Uani d . 1 1 . .
C C32 0.20893(8) 0.4427(2) 0.80066(9) 0.0392(5) Uani d . 1 1 . .
H H32A 0.1776(6) 0.3766(13) 0.7795(4) 0.047 Uiso d R 1 1 . .
C C33 0.25459(8) 0.4243(3) 0.78255(11) 0.0515(6) Uani d . 1 1 . .
H H33A 0.25523(9) 0.3520(18) 0.7511(8) 0.062 Uiso d R 1 1 . .
C C34 0.29896(8) 0.5155(3) 0.81221(10) 0.0477(5) Uani d . 1 1 . .
H H34A 0.3296(7) 0.5006(4) 0.8003(3) 0.057 Uiso d R 1 1 . .
C C35 0.29792(8) 0.6288(2) 0.85965(10) 0.0423(5) Uani d . 1 1 . .
H H35A 0.3295(6) 0.6949(14) 0.8805(4) 0.051 Uiso d R 1 1 . .
C C36 0.25267(7) 0.6494(2) 0.87778(9) 0.0352(4) Uani d . 1 1 . .
H H36A 0.25208(7) 0.7255(16) 0.9091(6) 0.042 Uiso d R 1 1 . .

loop_
_atom_site_aniso_label
_atom_site_aniso_U_11
_atom_site_aniso_U_22
_atom_site_aniso_U_33
_atom_site_aniso_U_12
_atom_site_aniso_U_13
_atom_site_aniso_U_23
P1 0.0270(2) 0.0250(2) 0.0231(3) -0.00232(18) 0.00640(19) -0.00216(18)
O1 0.0400(8) 0.0444(8) 0.0621(9) 0.0031(6) 0.0167(7) 0.0007(7)
O2 0.0374(8) 0.0594(9) 0.0420(8) -0.0045(6) 0.0192(6) -0.0049(6)
O3 0.0497(8) 0.0438(8) 0.0514(9) 0.0081(7) 0.0195(7) 0.0000(6)
O4 0.0513(8) 0.0565(9) 0.0254(7) 0.0014(7) 0.0097(6) -0.0057(6)
O5 0.0281(6) 0.0295(6) 0.0275(6) -0.0044(5) 0.0049(5) -0.0050(5)
N1 0.0282(9) 0.0469(10) 0.0385(10) 0.0018(7) 0.0113(7) -0.0041(7)
N2 0.0327(9) 0.0480(10) 0.0259(9) 0.0065(7) 0.0026(8) -0.0050(7)
C1 0.0649(16) 0.0467(14) 0.0768(17) -0.0003(11) 0.0192(13) 0.0018(12)
C2 0.0311(10) 0.0512(12) 0.0218(10) 0.0021(9) 0.0070(8) -0.0043(8)
C3 0.0353(10) 0.0372(11) 0.0337(11) -0.0056(9) 0.0132(9) -0.0016(8)
C4 0.0955(19) 0.0660(15) 0.0359(13) -0.0054(13) 0.0262(12) -0.0144(11)
C11 0.0327(10) 0.0237(9) 0.0267(10) -0.0028(7) 0.0082(8) -0.0032(7)
C12 0.0400(11) 0.0510(12) 0.0321(11) 0.0040(9) 0.0139(9) 0.0054(9)
C13 0.0553(14) 0.0582(14) 0.0403(13) 0.0019(10) 0.0267(11) 0.0055(10)
C14 0.0726(17) 0.0516(13) 0.0304(12) -0.0028(11) 0.0164(11) 0.0101(9)
C15 0.0484(13) 0.0737(16) 0.0383(13) 0.0008(11) -0.0024(10) 0.0208(11)
C16 0.0356(11) 0.0528(13) 0.0358(12) -0.0052(9) 0.0072(9) 0.0093(9)
C21 0.0253(9) 0.0258(9) 0.0281(10) -0.0024(7) 0.0069(7) -0.0027(7)
C22 0.0389(11) 0.0325(10) 0.0332(11) -0.0022(8) 0.0111(8) 0.0003(8)
C23 0.0470(12) 0.0315(10) 0.0449(12) -0.0027(8) 0.0107(9) 0.0071(9)
C24 0.0483(13) 0.0252(10) 0.0635(15) -0.0010(8) 0.0114(11) -0.0041(10)
C25 0.0508(13) 0.0366(11) 0.0453(12) -0.0017(9) 0.0096(10) -0.0170(10)
C26 0.0385(10) 0.0324(10) 0.0310(10) -0.0018(8) 0.0064(8) -0.0052(8)
C31 0.0301(9) 0.0279(9) 0.0234(9) 0.0005(7) 0.0071(7) 0.0016(7)
C32 0.0411(11) 0.0403(11) 0.0368(11) -0.0021(9) 0.0136(9) -0.0076(9)
C33 0.0575(14) 0.0564(14) 0.0464(13) 0.0051(11) 0.0251(11) -0.0156(10)
C34 0.0407(12) 0.0643(14) 0.0453(13) 0.0059(10) 0.0241(10) 0.0021(11)
C35 0.0348(11) 0.0546(12) 0.0391(12) -0.0064(9) 0.0142(9) 0.0012(10)
C36 0.0375(11) 0.0391(10) 0.0306(10) -0.0042(8) 0.0131(8) -0.0052(8)

loop_
_atom_type_symbol
_atom_type_description
_atom_type_scat_dispersion_real
_atom_type_scat_dispersion_imag
_atom_type_scat_source
C C 0.0033 0.0016 'International Tables Vol C Tables 4.2.6.8 and 6.1.1.4'
H H 0.0000 0.0000 'International Tables Vol C Tables 4.2.6.8 and 6.1.1.4'
N N 0.0061 0.0033 'International Tables Vol C Tables 4.2.6.8 and 6.1.1.4'
O O 0.0106 0.0060 'International Tables Vol C Tables 4.2.6.8 and 6.1.1.4'
P P 0.1023 0.0942 'International Tables Vol C Tables 4.2.6.8 and 6.1.1.4'

loop_
_geom_angle_atom_site_label_1
_geom_angle_atom_site_label_2
_geom_angle_atom_site_label_3
_geom_angle_site_symmetry_1
_geom_angle_site_symmetry_3
_geom_angle
_geom_angle_publ_flag
O5 P1 C31 . . 112.56(7) ?
O5 P1 C21 . . 112.97(7) ?
C31 P1 C21 . . 105.14(7) ?
O5 P1 C11 . . 110.80(7) ?
C31 P1 C11 . . 108.28(8) ?
C21 P1 C11 . . 106.73(8) ?
C2 O1 C1 . . 115.29(16) ?
C3 O4 C4 . . 115.36(16) ?
C2 N1 N2 . . 118.65(16) ?
C2 N1 H1 . . 122.3(13) ?
N2 N1 H1 . . 117.6(13) ?
C3 N2 N1 . . 121.10(16) ?
C3 N2 H2 . . 115.9(12) ?
N1 N2 H2 . . 114.3(12) ?
O1 C1 H1C . . 109.5 ?
O1 C1 H1B . . 109.5 ?
H1C C1 H1B . . 109.5 ?
O1 C1 H1A . . 109.5 ?
H1C C1 H1A . . 109.5 ?
H1B C1 H1A . . 109.5 ?
O2 C2 O1 . . 125.67(18) ?
O2 C2 N1 . . 125.44(18) ?
O1 C2 N1 . . 108.86(15) ?
O3 C3 O4 . . 125.12(17) ?
O3 C3 N2 . . 122.87(17) ?
O4 C3 N2 . . 111.95(16) ?
O4 C4 H4C . . 109.5 ?
O4 C4 H4B . . 109.5 ?
H4C C4 H4B . . 109.5 ?
O4 C4 H4A . . 109.5 ?
H4C C4 H4A . . 109.5 ?
H4B C4 H4A . . 109.5 ?
C16 C11 C12 . . 118.54(16) ?
C16 C11 P1 . . 124.23(14) ?
C12 C11 P1 . . 117.23(13) ?
C13 C12 C11 . . 120.77(19) ?
C13 C12 H12A . . 119.6 ?
C11 C12 H12A . . 119.6 ?
C14 C13 C12 . . 120.1(2) ?
C14 C13 H13A . . 119.9 ?
C12 C13 H13A . . 119.9 ?
C13 C14 C15 . . 119.8(2) ?
C13 C14 H14A . . 120.1 ?
C15 C14 H14A . . 120.1 ?
C14 C15 C16 . . 120.5(2) ?
C14 C15 H15A . . 119.7 ?
C16 C15 H15A . . 119.7 ?
C15 C16 C11 . . 120.22(19) ?
C15 C16 H16A . . 119.9 ?
C11 C16 H16A . . 119.9 ?
C26 C21 C22 . . 119.19(16) ?
C26 C21 P1 . . 123.23(13) ?
C22 C21 P1 . . 117.57(13) ?
C23 C22 C21 . . 120.35(18) ?
C23 C22 H22A . . 119.8 ?
C21 C22 H22A . . 119.8 ?
C24 C23 C22 . . 119.80(19) ?
C24 C23 H23A . . 120.1 ?
C22 C23 H23A . . 120.1 ?
C25 C24 C23 . . 120.46(19) ?
C25 C24 H24A . . 119.8 ?
C23 C24 H24A . . 119.8 ?
C24 C25 C26 . . 120.04(19) ?
C24 C25 H25A . . 120.0 ?
C26 C25 H25A . . 120.0 ?
C21 C26 C25 . . 120.16(18) ?
C21 C26 H26A . . 119.9 ?
C25 C26 H26A . . 119.9 ?
C36 C31 C32 . . 119.02(17) ?
C36 C31 P1 . . 120.98(13) ?
C32 C31 P1 . . 120.00(13) ?
C33 C32 C31 . . 119.46(18) ?
C33 C32 H32A . . 120.3 ?
C31 C32 H32A . . 120.3 ?
C34 C33 C32 . . 120.84(19) ?
C34 C33 H33A . . 119.6 ?
C32 C33 H33A . . 119.6 ?
C33 C34 C35 . . 119.90(19) ?
C33 C34 H34A . . 120.0 ?
C35 C34 H34A . . 120.0 ?
C36 C35 C34 . . 119.92(19) ?
C36 C35 H35A . . 120.0 ?
C34 C35 H35A . . 120.0 ?
C35 C36 C31 . . 120.85(18) ?
C35 C36 H36A . . 119.6 ?
C31 C36 H36A . . 119.6 ?

loop_
_geom_bond_atom_site_label_1
_geom_bond_atom_site_label_2
_geom_bond_site_symmetry_2
_geom_bond_distance
_geom_bond_publ_flag
P1 O5 . 1.4938(11) ?
P1 C31 . 1.8017(17) ?
P1 C21 . 1.8056(16) ?
P1 C11 . 1.8058(17) ?
O1 C2 . 1.342(2) ?
O1 C1 . 1.433(2) ?
O2 C2 . 1.203(2) ?
O3 C3 . 1.209(2) ?
O4 C3 . 1.347(2) ?
O4 C4 . 1.445(2) ?
N1 C2 . 1.352(2) ?
N1 N2 . 1.386(2) ?
N1 H1 . 0.85(2) ?
N2 C3 . 1.354(2) ?
N2 H2 . 0.832(18) ?
C1 H1C . 0.9492 ?
C1 H1B . 0.9492 ?
C1 H1A . 0.9492 ?
C4 H4C . 0.9539 ?
C4 H4B . 0.9539 ?
C4 H4A . 0.9539 ?
C11 C16 . 1.385(2) ?
C11 C12 . 1.389(2) ?
C12 C13 . 1.378(3) ?
C12 H12A . 0.9422 ?
C13 C14 . 1.372(3) ?
C13 H13A . 0.9187 ?
C14 C15 . 1.373(3) ?
C14 H14A . 0.9582 ?
C15 C16 . 1.383(3) ?
C15 H15A . 0.8729 ?
C16 H16A . 0.9271 ?
C21 C26 . 1.388(2) ?
C21 C22 . 1.395(2) ?
C22 C23 . 1.384(2) ?
C22 H22A . 0.9782 ?
C23 C24 . 1.383(3) ?
C23 H23A . 0.9780 ?
C24 C25 . 1.373(3) ?
C24 H24A . 0.9379 ?
C25 C26 . 1.391(2) ?
C25 H25A . 0.9546 ?
C26 H26A . 0.9485 ?
C31 C36 . 1.389(2) ?
C31 C32 . 1.396(2) ?
C32 C33 . 1.385(3) ?
C32 H32A . 0.9810 ?
C33 C34 . 1.375(3) ?
C33 H33A . 0.8962 ?
C34 C35 . 1.378(3) ?
C34 H34A . 0.9307 ?
C35 C36 . 1.377(2) ?
C35 H35A . 0.9830 ?
C36 H36A . 0.9161 ?

loop_
_geom_hbond_atom_site_label_D
_geom_hbond_atom_site_label_H
_geom_hbond_atom_site_label_A
_geom_hbond_site_symmetry_A
_geom_hbond_distance_DH
_geom_hbond_distance_HA
_geom_hbond_distance_DA
_geom_hbond_angle_DHA
_geom_hbond_publ_flag
N1 H1 O5 2_556 0.85(2) 2.05(2) 2.899(2) 174.2(19) y
N2 H2 O5 . 0.83(2) 2.05(2) 2.833(2) 155.9(17) y
C13 H13A O2 6_566 0.92 2.53 3.310(3) 143 y
C35 H35A O3 4_556 0.984 2.54 3.270(3) 131 y

loop_
_geom_torsion_atom_site_label_1
_geom_torsion_atom_site_label_2
_geom_torsion_atom_site_label_3
_geom_torsion_atom_site_label_4
_geom_torsion_site_symmetry_1
_geom_torsion_site_symmetry_2
_geom_torsion_site_symmetry_3
_geom_torsion_site_symmetry_4
_geom_torsion
_geom_torsion_publ_flag
C2 N1 N2 C3 . . . . -85.2(2) ?
C1 O1 C2 O2 . . . . -3.3(3) ?
C1 O1 C2 N1 . . . . 178.43(16) ?
N2 N1 C2 O2 . . . . 8.9(3) ?
N2 N1 C2 O1 . . . . -172.85(14) ?
C4 O4 C3 O3 . . . . 2.5(3) ?
C4 O4 C3 N2 . . . . -174.72(16) ?
N1 N2 C3 O3 . . . . 165.73(17) ?
N1 N2 C3 O4 . . . . -17.0(2) ?
O5 P1 C11 C16 . . . . 138.93(15) ?
C31 P1 C11 C16 . . . . 15.04(17) ?
C21 P1 C11 C16 . . . . -97.70(16) ?
O5 P1 C11 C12 . . . . -41.92(15) ?
C31 P1 C11 C12 . . . . -165.81(13) ?
C21 P1 C11 C12 . . . . 81.45(14) ?
C16 C11 C12 C13 . . . . 1.5(3) ?
P1 C11 C12 C13 . . . . -177.73(15) ?
C11 C12 C13 C14 . . . . -0.4(3) ?
C12 C13 C14 C15 . . . . -1.2(3) ?
C13 C14 C15 C16 . . . . 1.7(3) ?
C14 C15 C16 C11 . . . . -0.7(3) ?
C12 C11 C16 C15 . . . . -0.9(3) ?
P1 C11 C16 C15 . . . . 178.22(16) ?
O5 P1 C21 C26 . . . . 120.24(14) ?
C31 P1 C21 C26 . . . . -116.65(14) ?
C11 P1 C21 C26 . . . . -1.77(16) ?
O5 P1 C21 C22 . . . . -58.38(15) ?
C31 P1 C21 C22 . . . . 64.74(15) ?
C11 P1 C21 C22 . . . . 179.61(13) ?
C26 C21 C22 C23 . . . . 0.0(3) ?
P1 C21 C22 C23 . . . . 178.68(14) ?
C21 C22 C23 C24 . . . . -0.6(3) ?
C22 C23 C24 C25 . . . . 0.8(3) ?
C23 C24 C25 C26 . . . . -0.6(3) ?
C22 C21 C26 C25 . . . . 0.3(3) ?
P1 C21 C26 C25 . . . . -178.33(14) ?
C24 C25 C26 C21 . . . . 0.0(3) ?
O5 P1 C31 C36 . . . . 163.98(13) ?
C21 P1 C31 C36 . . . . 40.60(16) ?
C11 P1 C31 C36 . . . . -73.19(15) ?
O5 P1 C31 C32 . . . . -16.60(16) ?
C21 P1 C31 C32 . . . . -139.98(14) ?
C11 P1 C31 C32 . . . . 106.23(15) ?
C36 C31 C32 C33 . . . . 0.7(3) ?
P1 C31 C32 C33 . . . . -178.72(14) ?
C31 C32 C33 C34 . . . . 0.5(3) ?
C32 C33 C34 C35 . . . . -1.2(3) ?
C33 C34 C35 C36 . . . . 0.7(3) ?
C34 C35 C36 C31 . . . . 0.5(3) ?
C32 C31 C36 C35 . . . . -1.2(3) ?
P1 C31 C36 C35 . . . . 178.21(13) ?

loop_
_cod_related_entry_id
_cod_related_entry_database
_cod_related_entry_code
1 ChemSpider 30656789
